data_7043949
loop_
_publ_author_name
'Mahapatra, Prithwish'
'Ghosh, Soumavo'
'Koizumi, Naoki'
'Kanetomo, Takuya'
'Ishida, Takayuki'
'Drew, Michael G.B'
'Ghosh, Ashutosh'

_publ_section_title
;
 Structural Variations in (CuL)2Ln Complexes of a Series of Lanthanide
 Ions with Salen-Type Unsymmetrical Schiff Base(H2L): The Dy and Tb
 Derivatives as Potential Single-Molecule Magnets
;
_journal_name_full 'Dalton Trans.'
_journal_paper_doi 10.1039/C7DT02061A
_journal_year 2017
_chemical_formula_sum 'C39 H40.5 Cu2 Er N8.5 O13'
_chemical_formula_weight 1130.64
_space_group_crystal_system monoclinic
_space_group_IT_number 9
_space_group_name_Hall 'C -2yc'
_space_group_name_H-M_alt 'C 1 c 1'
_symmetry_space_group_name_Hall 'C -2yc'
_symmetry_space_group_name_H-M 'C 1 c 1'
_atom_sites_solution_hydrogens geom
_audit_creation_method SHELXL-2016/6
_audit_update_record
;
2017-07-31 deposited with the CCDC.
2017-08-10 downloaded from the CCDC.
;
_cell_angle_alpha 90
_cell_angle_beta 100.324(5)
_cell_angle_gamma 90
_cell_formula_units_Z 4
_cell_length_a 10.212(5)
_cell_length_b 20.369(5)
_cell_length_c 23.068(5)
_cell_measurement_reflns_used 15287
_cell_measurement_temperature 293(2)
_cell_measurement_theta_max 25.337
_cell_measurement_theta_min 1.795
_cell_volume 4721(3)
_computing_cell_refinement 'Bruker SMART'
_computing_data_collection 'Bruker SMART'
_computing_data_reduction 'Bruker SAINT'
_computing_molecular_graphics PLATON(Spek,2004)
_computing_publication_material 'SHELXL-2016/6, PLATON, WINGX (Ferrugia, 2012)'
_computing_structure_refinement 'SHELXL-2016/6 (Sheldrick, 2016)'
_computing_structure_solution 'SHELXS-97 (Sheldrick, 2008)'
_diffrn_ambient_temperature 293(2)
_diffrn_measured_fraction_theta_full 0.984
_diffrn_measured_fraction_theta_max 0.979
_diffrn_measurement_device_type 'CCD area detector'
_diffrn_measurement_method 'phi and omega scans'
_diffrn_radiation_monochromator graphite
_diffrn_radiation_source 'fine-focus sealed tube'
_diffrn_radiation_type MoK\a
_diffrn_radiation_wavelength 0.71073
_diffrn_reflns_av_R_equivalents 0.0741
_diffrn_reflns_av_unetI/netI 0.1218
_diffrn_reflns_Laue_measured_fraction_full 0.984
_diffrn_reflns_Laue_measured_fraction_max 0.979
_diffrn_reflns_limit_h_max 12
_diffrn_reflns_limit_h_min -12
_diffrn_reflns_limit_k_max 21
_diffrn_reflns_limit_k_min -24
_diffrn_reflns_limit_l_max 27
_diffrn_reflns_limit_l_min -27
_diffrn_reflns_number 15287
_diffrn_reflns_point_group_measured_fraction_full 0.984
_diffrn_reflns_point_group_measured_fraction_max 0.979
_diffrn_reflns_theta_full 25.242
_diffrn_reflns_theta_max 25.337
_diffrn_reflns_theta_min 1.795
_exptl_absorpt_coefficient_mu 2.722
_exptl_absorpt_correction_T_max 0.922
_exptl_absorpt_correction_T_min 0.877
_exptl_absorpt_correction_type empirical
_exptl_absorpt_process_details SADABS
_exptl_crystal_colour green
_exptl_crystal_density_diffrn 1.591
_exptl_crystal_description prismatic
_exptl_crystal_F_000 2256
_exptl_crystal_size_max 0.05
_exptl_crystal_size_mid 0.04
_exptl_crystal_size_min 0.03
_refine_diff_density_max 1.588
_refine_diff_density_min -3.229
_refine_diff_density_rms 0.206
_refine_ls_abs_structure_details
;
 Refined as an inversion twin.
;
_refine_ls_abs_structure_Flack 0.06(4)
_refine_ls_extinction_method none
_refine_ls_goodness_of_fit_ref 1.082
_refine_ls_hydrogen_treatment constr
_refine_ls_matrix_type full
_refine_ls_number_parameters 277
_refine_ls_number_reflns 7816
_refine_ls_number_restraints 8
_refine_ls_restrained_S_all 1.082
_refine_ls_R_factor_all 0.1385
_refine_ls_R_factor_gt 0.1022
_refine_ls_shift/su_max 0.000
_refine_ls_shift/su_mean 0.000
_refine_ls_structure_factor_coef Fsqd
_refine_ls_weighting_details 'w=1/[\s^2^(Fo^2^)+(0.0989P)^2^+135.1464P] where P=(Fo^2^+2Fc^2^)/3'
_refine_ls_weighting_scheme calc
_refine_ls_wR_factor_gt 0.2387
_refine_ls_wR_factor_ref 0.2576
_reflns_Friedel_coverage 0.997
_reflns_Friedel_fraction_full 0.984
_reflns_Friedel_fraction_max 0.979
_reflns_number_gt 5486
_reflns_number_total 7816
_reflns_threshold_expression 'I > 2\s(I)'
_cod_data_source_file c7dt02061a2.cif
_cod_data_source_block 5
_cod_original_formula_sum 'C39 H40.50 Cu2 Er N8.50 O13'
_cod_database_code 7043949
_shelx_shelxl_version_number 2016/6
_shelx_space_group_comment
;
The symmetry employed for this shelxl refinement is uniquely defined
by the following loop, which should always be used as a source of
symmetry information in preference to the above space-group names.
They are only intended as comments.
;

loop_
_space_group_symop_operation_xyz
'x, y, z'
'x, -y, z+1/2'
'x+1/2, y+1/2, z'
'x+1/2, -y+1/2, z+1/2'

loop_
_atom_site_label
_atom_site_type_symbol
_atom_site_fract_x
_atom_site_fract_y
_atom_site_fract_z
_atom_site_U_iso_or_equiv
_atom_site_adp_type
_atom_site_occupancy
_atom_site_site_symmetry_order
_atom_site_calc_flag
_atom_site_refinement_flags_posn
_atom_site_refinement_flags_adp
_atom_site_refinement_flags_occupancy
Cu1 Cu 0.6315(3) 0.18676(19) 0.74173(17) 0.0497(10) Uani 1 1 d . . .
Cu2 Cu 0.7196(4) 0.1573(2) 0.9344(2) 0.0694(14) Uani 1 1 d . . .
Er1 Er 0.90951(7) 0.16886(6) 0.83395(6) 0.0477(4) Uani 1 1 d . . .
N1 N 0.552(3) 0.2762(14) 0.7334(12) 0.057(7) Uiso 1 1 d . . .
N2 N 0.457(3) 0.1369(14) 0.7279(12) 0.054(7) Uiso 1 1 d . . .
N3 N 0.652(4) 0.1583(17) 0.6392(16) 0.086(10) Uiso 1 1 d . . .
N4 N 0.629(3) 0.0728(18) 0.9270(15) 0.084(10) Uiso 1 1 d . . .
N5 N 0.548(3) 0.2046(15) 0.9425(13) 0.063(7) Uiso 1 1 d . . .
N6 N 1.091(3) 0.0841(14) 0.7929(13) 0.059(7) Uiso 1 1 d . . .
N7 N 1.119(3) 0.2563(14) 0.8737(12) 0.053(7) Uiso 1 1 d . . .
N8 N 0.836(4) 0.1870(19) 1.0495(17) 0.087(10) Uiso 1 1 d . . .
O1 O 0.8031(19) 0.2252(9) 0.7528(8) 0.041(5) Uiso 1 1 d . . .
O2 O 0.7245(18) 0.1127(10) 0.7875(9) 0.045(5) Uiso 1 1 d . . .
O3 O 0.879(2) 0.1146(11) 0.9109(10) 0.059(6) Uiso 1 1 d . . .
O4 O 0.7567(18) 0.2255(9) 0.8786(8) 0.040(4) Uiso 1 1 d . . .
O5 O 1.164(4) 0.0451(19) 0.7660(17) 0.121(12) Uiso 1 1 d . . .
O6 O 1.088(3) 0.0873(14) 0.8425(13) 0.079(7) Uiso 1 1 d . . .
O7 O 1.008(3) 0.1148(13) 0.7540(12) 0.076(7) Uiso 1 1 d . . .
O8 O 1.210(3) 0.2958(13) 0.8916(12) 0.076(7) Uiso 1 1 d . . .
O9 O 1.074(3) 0.2245(13) 0.9067(12) 0.074(7) Uiso 1 1 d . . .
O10 O 1.073(3) 0.2487(13) 0.8205(12) 0.072(7) Uiso 1 1 d . . .
O11 O 0.892(3) 0.2017(17) 1.0998(16) 0.111(10) Uiso 1 1 d . . .
O12 O 0.752(5) 0.140(2) 1.0478(19) 0.145(14) Uiso 1 1 d . . .
O13 O 0.852(3) 0.2172(18) 1.0034(16) 0.110(11) Uiso 1 1 d . . .
C1 C 0.830(3) 0.2677(14) 0.7136(13) 0.043(7) Uiso 1 1 d . . .
C2 C 0.939(4) 0.263(2) 0.6916(17) 0.072(10) Uiso 1 1 d . . .
H2 H 0.998040 0.228293 0.703713 0.087 Uiso 1 1 calc R U .
C3 C 0.971(4) 0.309(2) 0.6489(18) 0.077(11) Uiso 1 1 d . . .
H3 H 1.051706 0.306992 0.635884 0.092 Uiso 1 1 calc R U .
C4 C 0.881(6) 0.354(3) 0.629(2) 0.113(17) Uiso 1 1 d . . .
H4 H 0.899909 0.382430 0.599515 0.135 Uiso 1 1 calc R U .
C5 C 0.766(5) 0.362(2) 0.647(2) 0.094(13) Uiso 1 1 d . . .
H5 H 0.707403 0.395273 0.631716 0.113 Uiso 1 1 calc R U .
C6 C 0.730(3) 0.3175(18) 0.6928(16) 0.069(10) Uiso 1 1 d D . .
C7 C 0.607(3) 0.3216(18) 0.7144(15) 0.062(9) Uiso 1 1 d D . .
C8 C 0.547(5) 0.396(2) 0.708(2) 0.097(14) Uiso 1 1 d . . .
H8A H 0.473020 0.397333 0.675581 0.145 Uiso 1 1 calc R U .
H8B H 0.614337 0.425869 0.700774 0.145 Uiso 1 1 calc R U .
H8C H 0.516730 0.407884 0.743618 0.145 Uiso 1 1 calc R U .
C9 C 0.431(5) 0.290(3) 0.751(3) 0.115(17) Uiso 1 1 d . . .
H9A H 0.448774 0.312340 0.789037 0.139 Uiso 1 1 calc R U .
H9B H 0.379600 0.319477 0.722909 0.139 Uiso 1 1 calc R U .
C10 C 0.360(8) 0.235(4) 0.756(3) 0.18(3) Uiso 1 1 d . . .
H10A H 0.272185 0.248615 0.761478 0.215 Uiso 1 1 calc R U .
H10B H 0.401408 0.212752 0.791717 0.215 Uiso 1 1 calc R U .
C11 C 0.343(6) 0.186(3) 0.707(2) 0.106(16) Uiso 1 1 d . . .
H11A H 0.351766 0.205723 0.669588 0.127 Uiso 1 1 calc R U .
H11B H 0.256653 0.164029 0.702402 0.127 Uiso 1 1 calc R U .
C12 C 0.459(4) 0.0769(18) 0.7327(16) 0.068(10) Uiso 1 1 d D . .
H12 H 0.379916 0.056751 0.715946 0.081 Uiso 1 1 calc R U .
C13 C 0.561(3) 0.0318(16) 0.7590(15) 0.058(8) Uiso 1 1 d D . .
C14 C 0.525(4) -0.0372(19) 0.7526(17) 0.071(10) Uiso 1 1 d . . .
H14 H 0.442878 -0.049367 0.730668 0.086 Uiso 1 1 calc R U .
C15 C 0.609(4) -0.083(2) 0.7780(19) 0.081(12) Uiso 1 1 d . . .
H15 H 0.581249 -0.126631 0.777104 0.097 Uiso 1 1 calc R U .
C16 C 0.741(3) -0.0669(18) 0.8064(15) 0.059(9) Uiso 1 1 d . . .
H16 H 0.801239 -0.099641 0.820795 0.071 Uiso 1 1 calc R U .
C17 C 0.777(4) 0.0008(19) 0.8123(16) 0.070(10) Uiso 1 1 d . . .
H17 H 0.859221 0.012807 0.834395 0.084 Uiso 1 1 calc R U .
C18 C 0.689(3) 0.0496(14) 0.7842(13) 0.042(7) Uiso 1 1 d . . .
C19 C 0.657(4) 0.187(2) 0.596(2) 0.080(11) Uiso 1 1 d . . .
C20 C 0.682(6) 0.222(3) 0.542(3) 0.14(2) Uiso 1 1 d . . .
H20A H 0.600356 0.226418 0.514796 0.204 Uiso 1 1 calc R U .
H20B H 0.744778 0.197351 0.524433 0.204 Uiso 1 1 calc R U .
H20C H 0.718276 0.264739 0.553064 0.204 Uiso 1 1 calc R U .
C21 C 0.920(3) 0.0668(12) 0.9527(11) 0.065(9) Uiso 1 1 d G . .
C22 C 1.053(2) 0.0657(14) 0.9798(13) 0.090(13) Uiso 1 1 d G . .
H22 H 1.112533 0.096469 0.969474 0.108 Uiso 1 1 calc R U .
C23 C 1.098(2) 0.0186(17) 1.0224(14) 0.120(19) Uiso 1 1 d G . .
H23 H 1.187239 0.017885 1.040524 0.144 Uiso 1 1 calc R U .
C24 C 1.010(3) -0.0274(15) 1.0379(13) 0.095(14) Uiso 1 1 d G . .
H24 H 1.039935 -0.058860 1.066343 0.114 Uiso 1 1 calc R U .
C25 C 0.877(3) -0.0263(14) 1.0108(14) 0.16(3) Uiso 1 1 d G . .
H25 H 0.817922 -0.057022 1.021110 0.188 Uiso 1 1 calc R U .
C26 C 0.832(2) 0.0208(14) 0.9682(13) 0.073(11) Uiso 1 1 d G . .
C27 C 0.694(4) 0.0184(19) 0.9391(16) 0.068(10) Uiso 1 1 d . . .
C28 C 0.580(7) -0.038(4) 0.935(3) 0.18(3) Uiso 1 1 d . . .
H28A H 0.621953 -0.080408 0.943389 0.211 Uiso 1 1 calc R U .
H28B H 0.523589 -0.029340 0.962967 0.211 Uiso 1 1 calc R U .
H28C H 0.527967 -0.038932 0.895912 0.211 Uiso 1 1 calc R U .
C29 C 0.487(6) 0.088(4) 0.897(3) 0.15(2) Uiso 1 1 d . . .
H29A H 0.490200 0.121174 0.867236 0.179 Uiso 1 1 calc R U .
H29B H 0.449246 0.048576 0.877073 0.179 Uiso 1 1 calc R U .
C30 C 0.404(8) 0.109(3) 0.934(3) 0.17(3) Uiso 1 1 d D . .
H30A H 0.321552 0.124495 0.909846 0.209 Uiso 1 1 calc R U .
H30B H 0.382072 0.072311 0.956810 0.209 Uiso 1 1 calc R U .
C31 C 0.458(5) 0.164(2) 0.976(2) 0.088(14) Uiso 1 1 d D . .
H31A H 0.509387 0.146627 1.012547 0.106 Uiso 1 1 calc R U .
H31B H 0.386811 0.191237 0.986008 0.106 Uiso 1 1 calc R U .
C32 C 0.526(4) 0.264(2) 0.9315(16) 0.069(10) Uiso 1 1 d . . .
H32 H 0.451695 0.282523 0.942997 0.082 Uiso 1 1 calc R U .
C33 C 0.611(3) 0.3060(17) 0.9009(15) 0.058(9) Uiso 1 1 d . . .
C34 C 0.572(3) 0.3770(17) 0.9052(15) 0.060(9) Uiso 1 1 d . . .
H34 H 0.503009 0.390041 0.923824 0.072 Uiso 1 1 calc R U .
C35 C 0.647(4) 0.4216(19) 0.8795(16) 0.065(10) Uiso 1 1 d . . .
H35 H 0.624302 0.465706 0.879655 0.078 Uiso 1 1 calc R U .
C36 C 0.760(4) 0.4034(19) 0.8525(17) 0.069(10) Uiso 1 1 d . . .
H36 H 0.807590 0.433437 0.834245 0.083 Uiso 1 1 calc R U .
C37 C 0.789(4) 0.3381(18) 0.8564(16) 0.067(9) Uiso 1 1 d . . .
H37 H 0.863122 0.325534 0.841067 0.080 Uiso 1 1 calc R U .
C38 C 0.723(3) 0.2868(15) 0.8802(13) 0.043(7) Uiso 1 1 d . . .
N1B N 0.501(4) -0.001(3) 0.570(2) 0.054(13) Uiso 0.5 1 d D . P
C2B C 0.602(4) -0.006(3) 0.605(2) 0.044(14) Uiso 0.5 1 d D . P
C3B C 0.743(4) -0.009(3) 0.637(2) 0.046(14) Uiso 0.5 1 d D . P
H3B1 H 0.789592 -0.043687 0.620888 0.069 Uiso 0.5 1 calc R U P
H3B2 H 0.743446 -0.018140 0.678101 0.069 Uiso 0.5 1 calc R U P
H3B3 H 0.785975 0.031904 0.633281 0.069 Uiso 0.5 1 calc R U P

loop_
_atom_site_aniso_label
_atom_site_aniso_U_11
_atom_site_aniso_U_22
_atom_site_aniso_U_33
_atom_site_aniso_U_23
_atom_site_aniso_U_13
_atom_site_aniso_U_12
Cu1 0.0343(19) 0.059(2) 0.054(2) 0.0091(18) 0.0021(16) -0.0022(16)
Cu2 0.046(2) 0.065(3) 0.099(4) 0.031(2) 0.020(2) 0.005(2)
Er1 0.0361(6) 0.0428(6) 0.0599(8) 0.0002(10) -0.0035(5) 0.0030(9)

loop_
_atom_type_symbol
_atom_type_description
_atom_type_scat_dispersion_real
_atom_type_scat_dispersion_imag
_atom_type_scat_source
C C 0.0033 0.0016 'International Tables Vol C Tables 4.2.6.8 and 6.1.1.4'
H H 0.0000 0.0000 'International Tables Vol C Tables 4.2.6.8 and 6.1.1.4'
Cu Cu 0.3201 1.2651 'International Tables Vol C Tables 4.2.6.8 and 6.1.1.4'
Er Er -0.2586 4.9576 'International Tables Vol C Tables 4.2.6.8 and 6.1.1.4'
N N 0.0061 0.0033 'International Tables Vol C Tables 4.2.6.8 and 6.1.1.4'
O O 0.0106 0.0060 'International Tables Vol C Tables 4.2.6.8 and 6.1.1.4'

loop_
_geom_angle_atom_site_label_1
_geom_angle_atom_site_label_2
_geom_angle_atom_site_label_3
_geom_angle
O1 Cu1 O2 84.3(8)
O1 Cu1 N1 89.1(10)
O2 Cu1 N1 153.7(10)
O1 Cu1 N2 174.0(10)
O2 Cu1 N2 91.4(10)
N1 Cu1 N2 96.6(11)
O1 Cu1 Er1 43.9(6)
O2 Cu1 Er1 44.6(6)
N1 Cu1 Er1 117.3(8)
N2 Cu1 Er1 133.4(8)
N4 Cu2 O4 135.2(12)
N4 Cu2 O3 89.4(13)
O4 Cu2 O3 82.5(9)
N4 Cu2 N5 91.3(14)
O4 Cu2 N5 89.7(10)
O3 Cu2 N5 169.7(11)
N4 Cu2 O13 139.0(14)
O4 Cu2 O13 85.3(11)
O3 Cu2 O13 90.8(11)
N5 Cu2 O13 95.4(12)
N4 Cu2 Er1 109.5(11)
O4 Cu2 Er1 44.3(5)
O3 Cu2 Er1 39.6(6)
N5 Cu2 Er1 131.1(9)
O13 Cu2 Er1 96.1(9)
O3 Er1 O1 144.0(8)
O3 Er1 O2 84.4(8)
O1 Er1 O2 68.9(7)
O3 Er1 O4 71.5(8)
O1 Er1 O4 81.8(7)
O2 Er1 O4 83.9(7)
O3 Er1 O10 131.4(9)
O1 Er1 O10 78.1(8)
O2 Er1 O10 144.2(8)
O4 Er1 O10 105.0(8)
O3 Er1 O9 81.6(9)
O1 Er1 O9 119.8(7)
O2 Er1 O9 163.9(8)
O4 Er1 O9 84.2(8)
O10 Er1 O9 50.2(9)
O3 Er1 O6 78.6(9)
O1 Er1 O6 129.9(9)
O2 Er1 O6 103.8(8)
O4 Er1 O6 148.3(9)
O10 Er1 O6 86.8(9)
O9 Er1 O6 81.2(9)
O3 Er1 O7 121.0(8)
O1 Er1 O7 79.2(8)
O2 Er1 O7 80.9(8)
O4 Er1 O7 159.0(7)
O10 Er1 O7 79.8(9)
O9 Er1 O7 113.2(9)
O6 Er1 O7 51.0(9)
O3 Er1 N7 105.6(8)
O1 Er1 N7 99.9(7)
O2 Er1 N7 168.7(7)
O4 Er1 N7 94.3(7)
O10 Er1 N7 26.1(8)
O9 Er1 N7 24.1(7)
O6 Er1 N7 83.6(9)
O7 Er1 N7 97.8(8)
O3 Er1 N6 99.4(9)
O1 Er1 N6 106.0(8)
O2 Er1 N6 94.2(8)
O4 Er1 N6 170.8(8)
O10 Er1 N6 81.8(9)
O9 Er1 N6 95.9(9)
O6 Er1 N6 24.0(8)
O7 Er1 N6 27.0(8)
N7 Er1 N6 89.4(8)
O3 Er1 Cu1 111.0(6)
O1 Er1 Cu1 34.9(5)
O2 Er1 Cu1 37.2(5)
O4 Er1 Cu1 70.0(5)
O10 Er1 Cu1 112.8(6)
O9 Er1 Cu1 144.6(6)
O6 Er1 Cu1 132.8(7)
O7 Er1 Cu1 89.2(6)
N7 Er1 Cu1 131.9(6)
N6 Er1 Cu1 113.5(6)
O3 Er1 Cu2 36.3(6)
O1 Er1 Cu2 111.0(5)
O2 Er1 Cu2 75.8(5)
O4 Er1 Cu2 36.4(5)
O10 Er1 Cu2 130.9(7)
O9 Er1 Cu2 88.3(7)
O6 Er1 Cu2 114.9(7)
O7 Er1 Cu2 148.4(6)
N7 Er1 Cu2 109.1(6)
N6 Er1 Cu2 134.4(6)
Cu1 Er1 Cu2 85.00(11)
C7 N1 C9 117(4)
C7 N1 Cu1 122(2)
C9 N1 Cu1 121(3)
C12 N2 C11 132(3)
C12 N2 Cu1 119(2)
C11 N2 Cu1 109(3)
C27 N4 C29 133(4)
C27 N4 Cu2 121(3)
C29 N4 Cu2 105(3)
C32 N5 C31 121(3)
C32 N5 Cu2 125(3)
C31 N5 Cu2 113(2)
O6 N6 O7 123(3)
O6 N6 O5 128(3)
O7 N6 O5 109(3)
O6 N6 Er1 60(2)
O7 N6 Er1 62.8(17)
O5 N6 Er1 172(3)
O9 N7 O8 120(3)
O9 N7 O10 117(3)
O8 N7 O10 123(3)
O9 N7 Er1 59.3(18)
O8 N7 Er1 179(2)
O10 N7 Er1 57.6(16)
O11 N8 O13 124(4)
O11 N8 O12 114(4)
O13 N8 O12 122(4)
C1 O1 Cu1 119.0(17)
C1 O1 Er1 139.5(18)
Cu1 O1 Er1 101.2(8)
C18 O2 Cu1 127.0(17)
C18 O2 Er1 134.3(17)
Cu1 O2 Er1 98.3(8)
C21 O3 Cu2 106.2(17)
C21 O3 Er1 149.6(19)
Cu2 O3 Er1 104.1(10)
C38 O4 Cu2 125.2(18)
C38 O4 Er1 133.9(18)
Cu2 O4 Er1 99.3(8)
N6 O6 Er1 96(2)
N6 O7 Er1 90.2(19)
N7 O9 Er1 97(2)
N7 O10 Er1 96.3(19)
N8 O13 Cu2 100(3)
C2 C1 O1 121(3)
C2 C1 C6 122(3)
O1 C1 C6 117(3)
C1 C2 C3 122(4)
C1 C2 H2 119.2
C3 C2 H2 119.2
C4 C3 C2 118(5)
C4 C3 H3 120.9
C2 C3 H3 120.9
C3 C4 C5 124(5)
C3 C4 H4 117.9
C5 C4 H4 117.9
C4 C5 C6 120(5)
C4 C5 H5 120.1
C6 C5 H5 120.1
C1 C6 C5 114(3)
C1 C6 C7 122(3)
C5 C6 C7 123(4)
N1 C7 C6 125(3)
N1 C7 C8 123(3)
C6 C7 C8 111(3)
C7 C8 H8A 109.5
C7 C8 H8B 109.5
H8A C8 H8B 109.5
C7 C8 H8C 109.5
H8A C8 H8C 109.5
H8B C8 H8C 109.5
C10 C9 N1 112(6)
C10 C9 H9A 109.2
N1 C9 H9A 109.2
C10 C9 H9B 109.2
N1 C9 H9B 109.2
H9A C9 H9B 107.9
C9 C10 C11 119(7)
C9 C10 H10A 107.5
C11 C10 H10A 107.5
C9 C10 H10B 107.5
C11 C10 H10B 107.5
H10A C10 H10B 107.0
C10 C11 N2 102(5)
C10 C11 H11A 111.3
N2 C11 H11A 111.3
C10 C11 H11B 111.3
N2 C11 H11B 111.3
H11A C11 H11B 109.2
N2 C12 C13 132(4)
N2 C12 H12 113.8
C13 C12 H12 113.8
C18 C13 C14 120(3)
C18 C13 C12 125(3)
C14 C13 C12 115(3)
C15 C14 C13 120(4)
C15 C14 H14 120.0
C13 C14 H14 120.0
C14 C15 C16 121(4)
C14 C15 H15 119.3
C16 C15 H15 119.3
C15 C16 C17 119(3)
C15 C16 H16 120.7
C17 C16 H16 120.7
C16 C17 C18 120(3)
C16 C17 H17 120.1
C18 C17 H17 120.1
O2 C18 C13 120(3)
O2 C18 C17 120(3)
C13 C18 C17 119(3)
N3 C19 C20 172(5)
C19 C20 H20A 109.5
C19 C20 H20B 109.5
H20A C20 H20B 109.5
C19 C20 H20C 109.5
H20A C20 H20C 109.5
H20B C20 H20C 109.5
O3 C21 C22 119(2)
O3 C21 C26 121(2)
C22 C21 C26 120.0
C21 C22 C23 120.0
C21 C22 H22 120.0
C23 C22 H22 120.0
C24 C23 C22 120.0
C24 C23 H23 120.0
C22 C23 H23 120.0
C23 C24 C25 120.0
C23 C24 H24 120.0
C25 C24 H24 120.0
C24 C25 C26 120.0
C24 C25 H25 120.0
C26 C25 H25 120.0
C25 C26 C21 120.0
C25 C26 C27 118(2)
C21 C26 C27 122(2)
N4 C27 C26 119(3)
N4 C27 C28 105(4)
C26 C27 C28 132(4)
C27 C28 H28A 109.5
C27 C28 H28B 109.5
H28A C28 H28B 109.5
C27 C28 H28C 109.5
H28A C28 H28C 109.5
H28B C28 H28C 109.5
C30 C29 N4 115(6)
C30 C29 H29A 108.4
N4 C29 H29A 108.4
C30 C29 H29B 108.4
N4 C29 H29B 108.4
H29A C29 H29B 107.5
C31 C30 C29 116(6)
C31 C30 H30A 108.3
C29 C30 H30A 108.3
C31 C30 H30B 108.4
C29 C30 H30B 108.4
H30A C30 H30B 107.4
C30 C31 N5 104(4)
C30 C31 H31A 110.9
N5 C31 H31A 110.9
C30 C31 H31B 110.9
N5 C31 H31B 110.9
H31A C31 H31B 108.9
N5 C32 C33 124(4)
N5 C32 H32 118.1
C33 C32 H32 118.1
C38 C33 C32 126(3)
C38 C33 C34 123(3)
C32 C33 C34 110(3)
C35 C34 C33 115(3)
C35 C34 H34 122.4
C33 C34 H34 122.4
C34 C35 C36 124(4)
C34 C35 H35 118.0
C36 C35 H35 118.0
C37 C36 C35 114(4)
C37 C36 H36 123.2
C35 C36 H36 123.2
C36 C37 C38 130(4)
C36 C37 H37 115.2
C38 C37 H37 115.2
O4 C38 C33 122(3)
O4 C38 C37 124(3)
C33 C38 C37 114(3)
N1B C2B C3B 168(6)
C2B C3B H3B1 109.5
C2B C3B H3B2 109.5
H3B1 C3B H3B2 109.5
C2B C3B H3B3 109.5
H3B1 C3B H3B3 109.5
H3B2 C3B H3B3 109.5

loop_
_geom_bond_atom_site_label_1
_geom_bond_atom_site_label_2
_geom_bond_distance
Cu1 O1 1.89(2)
Cu1 O2 1.98(2)
Cu1 N1 1.99(3)
Cu1 N2 2.02(3)
Cu1 Er1 3.248(4)
Cu2 N4 1.95(4)
Cu2 O4 1.98(2)
Cu2 O3 2.00(2)
Cu2 N5 2.04(3)
Cu2 O13 2.25(4)
Cu2 Er1 3.285(5)
Er1 O3 2.16(2)
Er1 O1 2.296(19)
Er1 O2 2.303(19)
Er1 O4 2.326(19)
Er1 O10 2.39(3)
Er1 O9 2.43(3)
Er1 O6 2.45(3)
Er1 O7 2.51(3)
Er1 N7 2.81(3)
Er1 N6 2.82(3)
N1 C7 1.20(4)
N1 C9 1.40(6)
N2 C12 1.23(4)
N2 C11 1.55(6)
N3 C19 1.16(5)
N4 C27 1.30(5)
N4 C29 1.52(7)
N5 C32 1.24(5)
N5 C31 1.54(5)
N6 O6 1.15(4)
N6 O7 1.28(4)
N6 O5 1.32(4)
N7 O9 1.16(3)
N7 O8 1.24(3)
N7 O10 1.24(3)
N8 O11 1.24(4)
N8 O13 1.26(5)
N8 O12 1.27(5)
O1 C1 1.32(3)
O2 C18 1.33(3)
O3 C21 1.38(3)
O4 C38 1.30(3)
C1 C2 1.31(5)
C1 C6 1.46(4)
C2 C3 1.44(5)
C2 H2 0.9300
C3 C4 1.32(6)
C3 H3 0.9300
C4 C5 1.34(6)
C4 H4 0.9300
C5 C6 1.48(6)
C5 H5 0.9300
C6 C7 1.43(2)
C7 C8 1.63(5)
C8 H8A 0.9600
C8 H8B 0.9600
C8 H8C 0.9600
C9 C10 1.35(9)
C9 H9A 0.9700
C9 H9B 0.9700
C10 C11 1.51(8)
C10 H10A 0.9700
C10 H10B 0.9700
C11 H11A 0.9700
C11 H11B 0.9700
C12 C13 1.44(2)
C12 H12 0.9300
C13 C18 1.38(4)
C13 C14 1.45(5)
C14 C15 1.33(5)
C14 H14 0.9300
C15 C16 1.42(5)
C15 H15 0.9300
C16 C17 1.43(5)
C16 H16 0.9300
C17 C18 1.42(4)
C17 H17 0.9300
C19 C20 1.49(7)
C20 H20A 0.9600
C20 H20B 0.9600
C20 H20C 0.9600
C21 C22 1.3900
C21 C26 1.3900
C22 C23 1.3900
C22 H22 0.9300
C23 C24 1.3900
C23 H23 0.9300
C24 C25 1.3900
C24 H24 0.9300
C25 C26 1.3900
C25 H25 0.9300
C26 C27 1.45(4)
C27 C28 1.63(8)
C28 H28A 0.9600
C28 H28B 0.9600
C28 H28C 0.9600
C29 C30 1.38(9)
C29 H29A 0.9700
C29 H29B 0.9700
C30 C31 1.53(3)
C30 H30A 0.9700
C30 H30B 0.9700
C31 H31A 0.9700
C31 H31B 0.9700
C32 C33 1.49(5)
C32 H32 0.9300
C33 C38 1.37(4)
C33 C34 1.51(5)
C34 C35 1.39(5)
C34 H34 0.9300
C35 C36 1.45(5)
C35 H35 0.9300
C36 C37 1.36(5)
C36 H36 0.9300
C37 C38 1.41(5)
C37 H37 0.9300
N1B C2B 1.19(2)
C2B C3B 1.50(2)
C3B H3B1 0.9600
C3B H3B2 0.9600
C3B H3B3 0.9600
